data_2201388
loop_
_publ_author_name
'Ray J. Butcher'
'Yilma Gultneh'
'A. Raza Khan'

_publ_section_title
;
 Bis(2-pyridylethyl)ammonium perchlorate
;
_journal_issue 11
_journal_name_full 'Acta Crystallographica Section E'
_journal_page_first o1204
_journal_page_last o1206
_journal_paper_doi 10.1107/S1600536802017117
_journal_volume 58
_journal_year 2002
_chemical_formula_iupac 'C14 H18 N3 1+, Cl O4 1-'
_chemical_formula_moiety 'C14 H18 N3 1+, Cl O4 1-'
_chemical_formula_sum 'C14 H18 Cl N3 O4'
_chemical_formula_weight 327.76
_chemical_name_systematic
;
Bis(2-pyridylethyl)ammonium perchlorate
;
_space_group_IT_number 2
_symmetry_cell_setting triclinic
_symmetry_space_group_name_Hall '-P 1'
_symmetry_space_group_name_H-M 'P -1'
_atom_sites_solution_hydrogens geom
_atom_sites_solution_primary direct
_atom_sites_solution_secondary difmap
_audit_creation_method SHELXL-97
_cell_angle_alpha 88.477(13)
_cell_angle_beta 82.986(17)
_cell_angle_gamma 80.079(12)
_cell_formula_units_Z 2
_cell_length_a 7.4093(11)
_cell_length_b 9.0987(11)
_cell_length_c 12.161(2)
_cell_measurement_reflns_used 53
_cell_measurement_temperature 293(2)
_cell_measurement_theta_max 12.52
_cell_measurement_theta_min 4.93
_cell_volume 801.5(2)
_computing_cell_refinement XSCANS
_computing_data_collection 'XSCANS (Siemens, 1994)'
_computing_data_reduction XSCANS
_computing_molecular_graphics SHELXTL
_computing_publication_material SHELXTL
_computing_structure_refinement SHELXTL
_computing_structure_solution 'SHELXTL (Sheldrick, 1997)'
_diffrn_ambient_temperature 293(2)
_diffrn_measured_fraction_theta_full 0.999
_diffrn_measured_fraction_theta_max 0.999
_diffrn_measurement_device_type 'Siemens P4S'
_diffrn_measurement_method \w
_diffrn_radiation_monochromator graphite
_diffrn_radiation_source 'fine-focus sealed tube'
_diffrn_radiation_type MoK\a
_diffrn_radiation_wavelength 0.71073
_diffrn_reflns_av_R_equivalents 0.0161
_diffrn_reflns_av_sigmaI/netI 0.0323
_diffrn_reflns_limit_h_max 0
_diffrn_reflns_limit_h_min -9
_diffrn_reflns_limit_k_max 11
_diffrn_reflns_limit_k_min -11
_diffrn_reflns_limit_l_max 15
_diffrn_reflns_limit_l_min -15
_diffrn_reflns_number 3967
_diffrn_reflns_theta_full 27.50
_diffrn_reflns_theta_max 27.50
_diffrn_reflns_theta_min 2.81
_diffrn_standards_decay_% 0.4
_diffrn_standards_interval_count 97
_diffrn_standards_number 3
_exptl_absorpt_coefficient_mu 0.259
_exptl_absorpt_correction_T_max 0.8624
_exptl_absorpt_correction_T_min 0.7539
_exptl_absorpt_correction_type refdelf
_exptl_absorpt_process_details '(SHELXTL; Sheldrick, 1997)'
_exptl_crystal_colour colorless
_exptl_crystal_density_diffrn 1.358
_exptl_crystal_density_method 'not measured'
_exptl_crystal_description needle
_exptl_crystal_F_000 344
_exptl_crystal_size_max 0.80
_exptl_crystal_size_mid 0.34
_exptl_crystal_size_min 0.17
_refine_diff_density_max 0.213
_refine_diff_density_min -0.295
_refine_ls_extinction_method none
_refine_ls_goodness_of_fit_ref 1.021
_refine_ls_hydrogen_treatment constr
_refine_ls_matrix_type full
_refine_ls_number_parameters 257
_refine_ls_number_reflns 3681
_refine_ls_number_restraints 41
_refine_ls_restrained_S_all 1.085
_refine_ls_R_factor_all 0.0878
_refine_ls_R_factor_gt 0.0526
_refine_ls_shift/su_max 0.030
_refine_ls_shift/su_mean 0.001
_refine_ls_structure_factor_coef Fsqd
_refine_ls_weighting_details 'calc w = 1/[\s^2^(Fo^2^)+(0.0698P)^2^+0.1918P] where P = (Fo^2^+2Fc^2^)/3'
_refine_ls_weighting_scheme calc
_refine_ls_wR_factor_gt 0.1350
_refine_ls_wR_factor_ref 0.1583
_reflns_number_gt 2318
_reflns_number_total 3681
_reflns_threshold_expression I>2\s(I)
_cod_data_source_file ci6150.cif
_cod_data_source_block I
_cod_depositor_comments
;
The following automatic conversions were performed:
'_symmetry_cell_setting' value 'Triclinic' changed to 'triclinic'
according to '/home/saulius/struct/CIF-dictionaries/cif_core.dic'
dictionary named 'cif_core.dic' version 2.4.1 from 2010-06-29.

Automatic conversion script
Id: cif_fix_enum 1527 2010-12-29 10:47:43Z saulius 

The following automatic conversions were performed:

'_symmetry_cell_setting' value 'Triclinic' changed to 'triclinic'
according to /home/saulius/struct/CIF-dictionaries/cif_core.dic
dictionary named 'cif_core.dic' version 2.4.1 from 2010-06-29.

Automatic conversion script
Id: cif_fix_values 1715 2011-07-08 13:25:40Z adriana 
;
_cod_database_code 2201388
_cod_database_fobs_code 2201388

loop_
_symmetry_equiv_pos_as_xyz
'x, y, z'
'-x, -y, -z'

loop_
_atom_site_label
_atom_site_fract_x
_atom_site_fract_y
_atom_site_fract_z
_atom_site_U_iso_or_equiv
_atom_site_adp_type
_atom_site_calc_flag
_atom_site_refinement_flags
_atom_site_occupancy
_atom_site_disorder_assembly
_atom_site_disorder_group
_atom_site_type_symbol
Cl1 0.82685(9) -0.02675(6) 0.24388(6) 0.0691(3) Uani d D 1 . . Cl
O1 0.6683(2) -0.0960(2) 0.25550(17) 0.0971(7) Uani d D 1 A . O
O2 0.9382(6) -0.0733(7) 0.1440(4) 0.151(3) Uani d PDU 0.590(4) A 1 O
O3 0.9281(7) -0.0670(7) 0.3345(4) 0.157(3) Uani d PDU 0.590(4) A 1 O
O4 0.7712(3) 0.13008(19) 0.2417(6) 0.0689(14) Uani d PD 0.590(4) A 1 O
O2A 0.7816(5) 0.1165(5) 0.2923(8) 0.102(6) Uani d PD 0.203(6) A 2 O
O3A 0.9675(6) -0.1147(7) 0.2972(7) 0.123(7) Uani d PD 0.203(6) A 2 O
O4A 0.8892(9) -0.0130(10) 0.12991(17) 0.069(4) Uani d PD 0.203(6) A 2 O
O2B 0.9758(5) -0.1213(6) 0.1841(8) 0.188(12) Uani d PD 0.207(6) A 3 O
O3B 0.8730(10) 0.0004(11) 0.35024(19) 0.092(4) Uani d PD 0.207(6) A 3 O
O4B 0.7890(6) 0.1102(6) 0.1865(8) 0.101(5) Uani d PD 0.207(6) A 3 O
N1A 0.3104(4) 0.4551(3) 0.3721(2) 0.0829(7) Uani d . 1 . . N
N1B 0.2178(3) 0.4278(2) 0.1077(2) 0.0756(6) Uani d . 1 . . N
N2 0.3583(3) 0.1917(2) 0.24854(17) 0.0635(5) Uani d . 1 . . N
H0A 0.4823 0.1696 0.2402 0.076 Uiso calc R 1 . . H
H0B 0.3269 0.2917 0.2456 0.076 Uiso calc R 1 . . H
C1A 0.2556(5) 0.6032(3) 0.3820(3) 0.0876(9) Uani d . 1 . . C
H1AA 0.2576 0.6613 0.3179 0.105 Uiso calc R 1 . . H
C2A 0.1968(4) 0.6732(4) 0.4814(3) 0.0873(9) Uani d . 1 . . C
H2AA 0.1602 0.7762 0.4846 0.105 Uiso calc R 1 . . H
C3A 0.1930(5) 0.5890(4) 0.5755(3) 0.0955(10) Uani d . 1 . . C
H3AB 0.1549 0.6337 0.6443 0.115 Uiso calc R 1 . . H
C4A 0.2464(4) 0.4364(4) 0.5674(3) 0.0833(9) Uani d . 1 . . C
H4AA 0.2428 0.3769 0.6307 0.100 Uiso calc R 1 . . H
C5A 0.3050(4) 0.3729(3) 0.4653(2) 0.0720(7) Uani d . 1 . . C
C6A 0.3680(5) 0.2069(3) 0.4509(2) 0.0861(9) Uani d . 1 . . C
H6AA 0.3350 0.1573 0.5202 0.103 Uiso calc R 1 . . H
H6AB 0.5015 0.1874 0.4354 0.103 Uiso calc R 1 . . H
C7A 0.2879(4) 0.1394(3) 0.3597(3) 0.0825(9) Uani d . 1 . . C
H7AA 0.3194 0.0315 0.3634 0.099 Uiso calc R 1 . . H
H7AB 0.1545 0.1660 0.3707 0.099 Uiso calc R 1 . . H
C1B 0.1593(4) 0.5744(3) 0.0881(3) 0.0825(9) Uani d . 1 . . C
H1BA 0.0961 0.6329 0.1468 0.099 Uiso calc R 1 . . H
C2B 0.1876(4) 0.6411(3) -0.0124(3) 0.0858(9) Uani d . 1 . . C
H2BA 0.1444 0.7422 -0.0223 0.103 Uiso calc R 1 . . H
C3B 0.2817(5) 0.5552(4) -0.0990(3) 0.0923(10) Uani d . 1 . . C
H3BA 0.3054 0.5979 -0.1684 0.111 Uiso calc R 1 . . H
C4B 0.3405(4) 0.4057(4) -0.0822(3) 0.0822(8) Uani d . 1 . . C
H4BA 0.4023 0.3457 -0.1405 0.099 Uiso calc R 1 . . H
C5B 0.3071(4) 0.3453(3) 0.0219(2) 0.0692(7) Uani d . 1 . . C
C6B 0.3680(5) 0.1814(3) 0.0449(3) 0.0810(9) Uani d . 1 . . C
H6BA 0.3347 0.1244 -0.0135 0.097 Uiso calc R 1 . . H
H6BB 0.5015 0.1618 0.0414 0.097 Uiso calc R 1 . . H
C7B 0.2886(4) 0.1265(3) 0.1538(3) 0.0808(8) Uani d . 1 . . C
H7BA 0.3205 0.0187 0.1566 0.097 Uiso calc R 1 . . H
H7BB 0.1552 0.1526 0.1607 0.097 Uiso calc R 1 . . H

loop_
_atom_site_aniso_label
_atom_site_aniso_U_11
_atom_site_aniso_U_22
_atom_site_aniso_U_33
_atom_site_aniso_U_12
_atom_site_aniso_U_13
_atom_site_aniso_U_23
Cl1 0.0693(4) 0.0483(3) 0.0871(5) -0.0021(3) -0.0100(3) 0.0018(3)
O1 0.0931(15) 0.0833(14) 0.1215(18) -0.0307(12) -0.0170(13) 0.0009(13)
O2 0.125(4) 0.096(4) 0.211(6) -0.015(3) 0.076(4) -0.088(4)
O3 0.138(5) 0.132(5) 0.223(7) -0.039(4) -0.112(5) 0.109(5)
O4 0.084(3) 0.0438(18) 0.071(4) -0.0002(16) 0.007(2) 0.0005(17)
O2A 0.150(13) 0.070(8) 0.080(11) -0.007(8) 0.006(8) -0.042(7)
O3A 0.081(9) 0.087(9) 0.189(17) 0.042(8) -0.048(10) -0.031(11)
O4A 0.099(8) 0.060(6) 0.037(5) -0.002(5) 0.017(5) -0.009(4)
O2B 0.142(15) 0.088(10) 0.28(3) 0.071(10) 0.054(17) 0.039(15)
O3B 0.108(9) 0.058(7) 0.123(10) -0.014(6) -0.076(8) 0.028(6)
O4B 0.127(10) 0.088(8) 0.061(9) 0.028(7) 0.020(7) 0.033(7)
N1A 0.1047(19) 0.0644(14) 0.0739(16) -0.0041(13) -0.0034(13) 0.0005(12)
N1B 0.0795(15) 0.0586(12) 0.0843(16) 0.0081(11) -0.0198(12) -0.0059(11)
N2 0.0613(12) 0.0470(10) 0.0789(14) -0.0019(9) -0.0062(10) -0.0007(10)
C1A 0.104(2) 0.0633(17) 0.094(2) -0.0069(16) -0.0179(18) 0.0009(16)
C2A 0.087(2) 0.0681(18) 0.106(3) 0.0019(15) -0.0269(18) -0.0187(18)
C3A 0.098(2) 0.097(2) 0.087(2) 0.0092(19) -0.0241(19) -0.028(2)
C4A 0.086(2) 0.087(2) 0.0708(19) 0.0044(16) -0.0162(15) -0.0017(15)
C5A 0.0718(17) 0.0685(16) 0.0712(18) -0.0005(13) -0.0061(14) -0.0026(13)
C6A 0.106(2) 0.0706(17) 0.0706(18) 0.0048(16) 0.0013(17) 0.0110(14)
C7A 0.089(2) 0.0573(15) 0.094(2) -0.0082(14) 0.0123(17) 0.0016(14)
C1B 0.0780(19) 0.0612(16) 0.105(2) 0.0082(14) -0.0258(17) -0.0082(16)
C2B 0.087(2) 0.0617(16) 0.113(3) -0.0043(15) -0.0433(19) 0.0097(17)
C3B 0.103(2) 0.084(2) 0.097(2) -0.0209(19) -0.038(2) 0.0189(19)
C4B 0.087(2) 0.081(2) 0.079(2) -0.0076(16) -0.0211(16) -0.0066(16)
C5B 0.0666(16) 0.0612(15) 0.0809(19) -0.0017(12) -0.0253(14) -0.0053(13)
C6B 0.100(2) 0.0592(15) 0.082(2) 0.0053(15) -0.0281(17) -0.0121(14)
C7B 0.0841(19) 0.0522(14) 0.110(2) -0.0077(13) -0.0289(17) -0.0092(14)

loop_
_atom_type_symbol
_atom_type_description
_atom_type_scat_dispersion_real
_atom_type_scat_dispersion_imag
_atom_type_scat_source
C C 0.0033 0.0016 'International Tables Vol C Tables 4.2.6.8 and 6.1.1.4'
H H 0.0000 0.0000 'International Tables Vol C Tables 4.2.6.8 and 6.1.1.4'
N N 0.0061 0.0033 'International Tables Vol C Tables 4.2.6.8 and 6.1.1.4'
O O 0.0106 0.0060 'International Tables Vol C Tables 4.2.6.8 and 6.1.1.4'
Cl Cl 0.1484 0.1585 'International Tables Vol C Tables 4.2.6.8 and 6.1.1.4'

loop_
_geom_angle_atom_site_label_1
_geom_angle_atom_site_label_2
_geom_angle_atom_site_label_3
_geom_angle
O2B Cl1 O3 83.5(3)
O2B Cl1 O3A 58.1(5)
O3 Cl1 O2 109.67(9)
O3A Cl1 O2 85.7(4)
O2B Cl1 O2A 140.92(14)
O3 Cl1 O2A 85.7(4)
O3A Cl1 O2A 109.65(9)
O2 Cl1 O2A 129.6(3)
O2B Cl1 O4B 109.68(9)
O3 Cl1 O4B 131.2(2)
O3A Cl1 O4B 141.07(14)
O2 Cl1 O4B 83.5(3)
O2A Cl1 O4B 54.0(5)
O2B Cl1 O3B 109.55(9)
O3A Cl1 O3B 54.5(5)
O2 Cl1 O3B 131.5(2)
O2A Cl1 O3B 58.3(5)
O4B Cl1 O3B 109.39(9)
O2B Cl1 O4 131.5(2)
O3 Cl1 O4 109.46(9)
O3A Cl1 O4 130.0(3)
O2 Cl1 O4 109.44(9)
O3B Cl1 O4 83.5(3)
O2B Cl1 O4A 54.3(5)
O3 Cl1 O4A 130.0(3)
O3A Cl1 O4A 109.47(9)
O2A Cl1 O4A 109.46(9)
O4B Cl1 O4A 58.5(5)
O3B Cl1 O4A 141.38(14)
O4 Cl1 O4A 85.8(3)
O2B Cl1 O1 109.58(9)
O3 Cl1 O1 109.48(9)
O3A Cl1 O1 109.50(9)
O2 Cl1 O1 109.58(9)
O2A Cl1 O1 109.43(9)
O4B Cl1 O1 109.36(9)
O3B Cl1 O1 109.26(9)
O4 Cl1 O1 109.19(9)
O4A Cl1 O1 109.30(9)
C5A N1A C1A 117.5(3)
C5B N1B C1B 117.2(3)
C7A N2 C7B 114.8(2)
C7A N2 H0A 108.6
C7B N2 H0A 108.6
C7A N2 H0B 108.6
C7B N2 H0B 108.6
H0A N2 H0B 107.6
N1A C1A C2A 123.4(3)
N1A C1A H1AA 118.3
C2A C1A H1AA 118.3
C3A C2A C1A 118.6(3)
C3A C2A H2AA 120.7
C1A C2A H2AA 120.7
C2A C3A C4A 119.0(3)
C2A C3A H3AB 120.5
C4A C3A H3AB 120.5
C5A C4A C3A 119.6(3)
C5A C4A H4AA 120.2
C3A C4A H4AA 120.2
N1A C5A C4A 121.8(3)
N1A C5A C6A 115.9(2)
C4A C5A C6A 122.3(3)
C5A C6A C7A 114.6(2)
C5A C6A H6AA 108.6
C7A C6A H6AA 108.6
C5A C6A H6AB 108.6
C7A C6A H6AB 108.6
H6AA C6A H6AB 107.6
N2 C7A C6A 111.7(3)
N2 C7A H7AA 109.3
C6A C7A H7AA 109.3
N2 C7A H7AB 109.3
C6A C7A H7AB 109.3
H7AA C7A H7AB 107.9
N1B C1B C2B 123.8(3)
N1B C1B H1BA 118.1
C2B C1B H1BA 118.1
C1B C2B C3B 118.2(3)
C1B C2B H2BA 120.9
C3B C2B H2BA 120.9
C2B C3B C4B 119.4(3)
C2B C3B H3BA 120.3
C4B C3B H3BA 120.3
C3B C4B C5B 119.3(3)
C3B C4B H4BA 120.3
C5B C4B H4BA 120.3
N1B C5B C4B 122.1(3)
N1B C5B C6B 116.4(3)
C4B C5B C6B 121.5(3)
C7B C6B C5B 115.2(2)
C7B C6B H6BA 108.5
C5B C6B H6BA 108.5
C7B C6B H6BB 108.5
C5B C6B H6BB 108.5
H6BA C6B H6BB 107.5
C6B C7B N2 111.8(2)
C6B C7B H7BA 109.3
N2 C7B H7BA 109.3
C6B C7B H7BB 109.3
N2 C7B H7BB 109.3
H7BA C7B H7BB 107.9

loop_
_geom_bond_atom_site_label_1
_geom_bond_atom_site_label_2
_geom_bond_site_symmetry_2
_geom_bond_distance
_geom_bond_publ_flag
Cl1 O2B . 1.4126(17) ?
Cl1 O3 . 1.4132(17) ?
Cl1 O3A . 1.4133(17) ?
Cl1 O2 . 1.4134(17) ?
Cl1 O2A . 1.4138(17) ?
Cl1 O4B . 1.4144(17) ?
Cl1 O3B . 1.4158(17) ?
Cl1 O4 . 1.4159(17) ?
Cl1 O4A . 1.4159(17) ?
Cl1 O1 . 1.4162(15) ?
N1A C5A . 1.342(4) ?
N1A C1A . 1.343(4) ?
N1B C5B . 1.338(3) ?
N1B C1B . 1.353(3) ?
N2 C7A . 1.485(3) ?
N2 C7B . 1.495(3) ?
N2 H0A . 0.90 ?
N2 H0B . 0.90 ?
C1A C2A . 1.370(4) ?
C1A H1AA . 0.93 ?
C2A C3A . 1.360(5) ?
C2A H2AA . 0.93 ?
C3A C4A . 1.380(4) ?
C3A H3AB . 0.93 ?
C4A C5A . 1.372(4) ?
C4A H4AA . 0.93 ?
C5A C6A . 1.510(4) ?
C6A C7A . 1.511(4) ?
C6A H6AA . 0.97 ?
C6A H6AB . 0.97 ?
C7A H7AA . 0.97 ?
C7A H7AB . 0.97 ?
C1B C2B . 1.360(5) ?
C1B H1BA . 0.9300 ?
C2B C3B . 1.371(5) ?
C2B H2BA . 0.93 ?
C3B C4B . 1.373(4) ?
C3B H3BA . 0.93 ?
C4B C5B . 1.378(4) ?
C4B H4BA . 0.93 ?
C5B C6B . 1.511(4) ?
C6B C7B . 1.491(4) ?
C6B H6BA . 0.97 ?
C6B H6BB . 0.97 ?
C7B H7BA . 0.97 ?
C7B H7BB . 0.97 ?

loop_
_geom_hbond_atom_site_label_D
_geom_hbond_atom_site_label_H
_geom_hbond_atom_site_label_A
_geom_hbond_distance_DH
_geom_hbond_distance_HA
_geom_hbond_distance_DA
_geom_hbond_angle_DHA
N2 H0A O4B 0.90 2.26 3.151(6) 170
N2 H0A O4 0.90 2.11 3.005(3) 172
N2 H0A O2A 0.90 2.35 3.200(6) 158
N2 H0A O1 0.90 2.58 3.178(3) 124
N2 H0B N1A 0.90 2.15 2.810(3) 130
N2 H0B N1B 0.90 2.21 2.846(3) 127

loop_
_geom_torsion_atom_site_label_1
_geom_torsion_atom_site_label_2
_geom_torsion_atom_site_label_3
_geom_torsion_atom_site_label_4
_geom_torsion
C5A N1A C1A C2A 0.6(5)
N1A C1A C2A C3A -0.2(5)
C1A C2A C3A C4A -0.7(5)
C2A C3A C4A C5A 1.1(5)
C1A N1A C5A C4A -0.2(5)
C1A N1A C5A C6A -179.9(3)
C3A C4A C5A N1A -0.6(5)
C3A C4A C5A C6A 179.1(3)
N1A C5A C6A C7A -46.9(4)
C4A C5A C6A C7A 133.4(3)
C7B N2 C7A C6A 178.5(2)
C5A C6A C7A N2 67.8(3)
C5B N1B C1B C2B -0.6(4)
N1B C1B C2B C3B -0.4(5)
C1B C2B C3B C4B 1.3(5)
C2B C3B C4B C5B -1.3(5)
C1B N1B C5B C4B 0.6(4)
C1B N1B C5B C6B -178.9(2)
C3B C4B C5B N1B 0.3(5)
C3B C4B C5B C6B 179.7(3)
N1B C5B C6B C7B 11.8(4)
C4B C5B C6B C7B -167.7(3)
C5B C6B C7B N2 -67.3(3)
C7A N2 C7B C6B -178.8(2)
